data_7155668
loop_
_publ_author_name
'Moloney, Mark G.'
'Josa-Cullere, Laia'
'Towers, Christopher'
'Willenbrock, Frances'
'Macauley, Valentine'
'Christensen, Kirsten'

_publ_section_title
;
 Synthesis and bioactivity of fused- and spiro--lactone-lactam systems
;
_journal_name_full 'Org. Biomol. Chem.'
_journal_paper_doi 10.1039/C7OB01148B
_journal_year 2017
_chemical_absolute_configuration ad
_chemical_formula_moiety 'C13 H19 N1 O5'
_chemical_formula_sum 'C13 H19 N O5'
_chemical_formula_weight 269.30
_chemical_melting_point ?
_space_group_IT_number 19
_symmetry_cell_setting orthorhombic
_symmetry_space_group_name_Hall 'P 2ac 2ab'
_symmetry_space_group_name_H-M 'P 21 21 21'
_atom_sites_solution_hydrogens difmap
_atom_sites_solution_primary other
_audit_creation_date 16-06-02
_audit_creation_method CRYSTALS_ver_14.40
_audit_update_record
;
2017-05-09 deposited with the CCDC.
2017-06-05 downloaded from the CCDC.
;
_cell_angle_alpha 90
_cell_angle_beta 90
_cell_angle_gamma 90
_cell_formula_units_Z 4
_cell_length_a 6.3866(1)
_cell_length_b 10.6043(2)
_cell_length_c 19.7027(3)
_cell_measurement_reflns_used 8811
_cell_measurement_temperature 150
_cell_measurement_theta_max 76
_cell_measurement_theta_min 4
_cell_volume 1334.37(4)
_computing_cell_refinement 'CrysAlis, (Oxford Diffraction, 2002)'
_computing_data_collection 'SuperNova, (Oxford Diffraction, 2010)'
_computing_data_reduction 'CrysAlis, (Oxford Diffraction, 2002)'
_computing_molecular_graphics 'CAMERON (Watkin et al., 1996)'
_computing_publication_material 'CRYSTALS (Betteridge et al., 2003)'
_computing_structure_refinement 'CRYSTALS (Betteridge et al., 2003)'
_computing_structure_solution 'Superflip (Palatinus & Chapuis, 2007)'
_diffrn_ambient_temperature 150
_diffrn_measured_fraction_theta_full 0.999
_diffrn_measured_fraction_theta_max 0.999
_diffrn_measurement_device Area
_diffrn_measurement_device_type 'Oxford Diffraction SuperNova'
_diffrn_measurement_method \w
_diffrn_radiation_monochromator graphite
_diffrn_radiation_type 'Cu K\a'
_diffrn_radiation_wavelength 1.54180
_diffrn_reflns_av_R_equivalents 0.034
_diffrn_reflns_av_sigmaI/netI 0.0468
_diffrn_reflns_limit_h_max 8
_diffrn_reflns_limit_h_min -7
_diffrn_reflns_limit_k_max 13
_diffrn_reflns_limit_k_min -12
_diffrn_reflns_limit_l_max 24
_diffrn_reflns_limit_l_min -24
_diffrn_reflns_number 17603
_diffrn_reflns_theta_full 76.120
_diffrn_reflns_theta_max 76.120
_diffrn_reflns_theta_min 4.488
_diffrn_standards_number 0
_exptl_absorpt_coefficient_mu 0.862
_exptl_absorpt_correction_T_max 0.97
_exptl_absorpt_correction_T_min 0.90
_exptl_absorpt_correction_type multi-scan
_exptl_absorpt_process_details 'CrysAlis, (Oxford Diffraction, 2002)'
_exptl_crystal_colour clear_pale_colourless
_exptl_crystal_density_diffrn 1.340
_exptl_crystal_density_meas ?
_exptl_crystal_density_method 'not measured'
_exptl_crystal_description plate
_exptl_crystal_F_000 576
_exptl_crystal_size_max 0.11
_exptl_crystal_size_mid 0.09
_exptl_crystal_size_min 0.03
_refine_diff_density_max 0.26
_refine_diff_density_min -0.16
_refine_ls_abs_structure_details 'Flack (1983), 1142 Friedel-pairs'
_refine_ls_abs_structure_Flack 0.06(13)
_refine_ls_extinction_method None
_refine_ls_goodness_of_fit_ref 1.0034
_refine_ls_hydrogen_treatment constr
_refine_ls_matrix_type full
_refine_ls_number_parameters 173
_refine_ls_number_reflns 2758
_refine_ls_number_restraints 0
_refine_ls_R_factor_all 0.0280
_refine_ls_R_factor_gt 0.0263
_refine_ls_shift/su_max 0.0005614
_refine_ls_shift/su_mean 0.0000487
_refine_ls_structure_factor_coef Fsqd
_refine_ls_weighting_details
;
 Method= Modified Sheldrick 
 w=1/[\s^2^(F^2^) + ( 0.04P)^2^ + 0.20P] 
 ,where P=(max(Fo^2^,0) + 2Fc^2^)/3 
;
_refine_ls_weighting_scheme calc
_refine_ls_wR_factor_all 0.0669
_refine_ls_wR_factor_gt 0.0655
_refine_ls_wR_factor_ref 0.0669
_reflns_limit_h_max 8
_reflns_limit_h_min -7
_reflns_limit_k_max 13
_reflns_limit_k_min 0
_reflns_limit_l_max 24
_reflns_limit_l_min 0
_reflns_number_gt 2645
_reflns_number_total 2769
_reflns_threshold_expression I>2.0\s(I)
_oxford_diffrn_Wilson_B_factor 2.07
_oxford_diffrn_Wilson_scale 0.02
_oxford_refine_ls_r_factor_ref 0.0280
_oxford_refine_ls_scale 6.62(13)
_oxford_reflns_number_all 2758
_oxford_reflns_threshold_expression_ref I>0.0\s(I)
_oxford_structure_analysis_title 6570
_cod_data_source_file c7ob01148b3.cif
_cod_data_source_block 47
_cod_depositor_comments
;
The following automatic conversions were performed:

'_chemical_melting_point' value 'not measured' was changed to '?' -
the value is undefined or not given.

'_atom_sites_solution_primary' value 'Other' changed to 'other'
according to
/home/data/users/saulius/crontab/automatic-downloads/rss-feeds/RSC/lib/dictionaries/cif_core.dic
dictionary named 'cif_core.dic' version 2.4.2 from 2011-04-26.

'_exptl_crystal_density_meas' value 'not measured' was changed to '?'
- the value is perceived as not measured.

Automatic conversion script
Id: cif_fix_values 4973 2017-02-22 13:04:09Z antanas 
;
_cod_original_sg_symbol_H-M 'P 21 21 21 '
_cod_original_formula_sum 'C13 H19 N1 O5'
_cod_database_code 7155668

loop_
_symmetry_equiv_pos_as_xyz
x,y,z
-x+1/2,-y,z+1/2
x+1/2,-y+1/2,-z
-x,y+1/2,-z+1/2

loop_
_atom_site_label
_atom_site_type_symbol
_atom_site_fract_x
_atom_site_fract_y
_atom_site_fract_z
_atom_site_U_iso_or_equiv
_atom_site_occupancy
_atom_site_adp_type
_atom_site_refinement_flags_posn
O1 O 0.79129(14) 0.53334(8) 0.62388(5) 0.0265 1.0000 Uani .
C2 C 0.58841(19) 0.58686(11) 0.61910(6) 0.0215 1.0000 Uani .
N3 N 0.50594(15) 0.53268(9) 0.55486(5) 0.0186 1.0000 Uani .
C4 C 0.67098(16) 0.46035(10) 0.52029(6) 0.0186 1.0000 Uani .
C5 C 0.86602(19) 0.50922(11) 0.55682(7) 0.0233 1.0000 Uani .
C6 C 0.38645(17) 0.59763(10) 0.50886(6) 0.0181 1.0000 Uani .
C7 C 0.41217(18) 0.53150(10) 0.44082(6) 0.0202 1.0000 Uani .
C8 C 0.64205(18) 0.48611(10) 0.44367(6) 0.0196 1.0000 Uani .
C9 C 0.6772(2) 0.35772(11) 0.41036(6) 0.0246 1.0000 Uani .
O10 O 0.64565(14) 0.26451(8) 0.46333(5) 0.0265 1.0000 Uani .
C11 C 0.65005(18) 0.31680(10) 0.52577(6) 0.0210 1.0000 Uani .
O12 O 0.27784(13) 0.69002(8) 0.52100(5) 0.0228 1.0000 Uani .
C13 C 0.3527(2) 0.60763(12) 0.37839(6) 0.0283 1.0000 Uani .
O14 O 0.78619(14) 0.57098(8) 0.41492(4) 0.0248 1.0000 Uani .
O15 O 0.64478(15) 0.25268(8) 0.57589(5) 0.0285 1.0000 Uani .
C16 C 0.4640(2) 0.55779(12) 0.68396(6) 0.0257 1.0000 Uani .
C17 C 0.2707(2) 0.64310(13) 0.68620(7) 0.0323 1.0000 Uani .
C18 C 0.3972(3) 0.41982(13) 0.68680(7) 0.0380 1.0000 Uani .
C19 C 0.6049(3) 0.58830(15) 0.74488(7) 0.0381 1.0000 Uani .
H21 H 0.5964 0.6801 0.6127 0.0262 1.0000 Uiso R
H52 H 0.9129 0.5871 0.5348 0.0266 1.0000 Uiso R
H51 H 0.9785 0.4458 0.5585 0.0285 1.0000 Uiso R
H71 H 0.3231 0.4571 0.4425 0.0245 1.0000 Uiso R
H91 H 0.8210 0.3490 0.3934 0.0279 1.0000 Uiso R
H92 H 0.5784 0.3406 0.3743 0.0290 1.0000 Uiso R
H132 H 0.3968 0.5618 0.3384 0.0411 1.0000 Uiso R
H133 H 0.4175 0.6916 0.3782 0.0408 1.0000 Uiso R
H131 H 0.2025 0.6181 0.3761 0.0407 1.0000 Uiso R
H171 H 0.1887 0.6263 0.7266 0.0478 1.0000 Uiso R
H172 H 0.3089 0.7332 0.6854 0.0480 1.0000 Uiso R
H173 H 0.1826 0.6253 0.6484 0.0472 1.0000 Uiso R
H181 H 0.3244 0.4044 0.7293 0.0568 1.0000 Uiso R
H182 H 0.5168 0.3649 0.6834 0.0564 1.0000 Uiso R
H183 H 0.3001 0.4005 0.6484 0.0560 1.0000 Uiso R
H191 H 0.5233 0.5788 0.7868 0.0571 1.0000 Uiso R
H192 H 0.6571 0.6756 0.7426 0.0563 1.0000 Uiso R
H193 H 0.7229 0.5308 0.7461 0.0551 1.0000 Uiso R
H141 H 0.7689 0.6403 0.4318 0.0372 1.0000 Uiso R

loop_
_atom_site_aniso_label
_atom_site_aniso_U_11
_atom_site_aniso_U_22
_atom_site_aniso_U_33
_atom_site_aniso_U_23
_atom_site_aniso_U_13
_atom_site_aniso_U_12
O1 0.0231(4) 0.0284(4) 0.0279(4) -0.0027(4) -0.0050(3) 0.0003(4)
C2 0.0230(6) 0.0166(5) 0.0250(6) -0.0027(4) -0.0027(4) -0.0013(4)
N3 0.0182(4) 0.0155(4) 0.0221(5) -0.0022(4) 0.0009(4) 0.0007(4)
C4 0.0165(5) 0.0135(5) 0.0257(5) 0.0000(4) 0.0012(5) 0.0002(4)
C5 0.0188(6) 0.0204(5) 0.0308(6) -0.0001(4) -0.0015(5) -0.0013(4)
C6 0.0161(5) 0.0139(5) 0.0243(5) -0.0004(4) 0.0018(4) -0.0028(4)
C7 0.0206(5) 0.0160(5) 0.0241(5) -0.0015(4) 0.0000(4) 0.0000(4)
C8 0.0205(5) 0.0151(5) 0.0233(5) -0.0014(4) 0.0027(4) 0.0001(4)
C9 0.0291(6) 0.0170(5) 0.0275(6) -0.0031(4) 0.0012(5) 0.0035(4)
O10 0.0308(5) 0.0149(4) 0.0337(5) -0.0030(3) 0.0021(4) -0.0007(3)
C11 0.0155(5) 0.0150(5) 0.0325(6) -0.0002(4) 0.0028(5) 0.0006(4)
O12 0.0218(4) 0.0170(4) 0.0295(4) -0.0021(3) 0.0017(4) 0.0031(3)
C13 0.0321(6) 0.0275(6) 0.0253(6) 0.0004(5) -0.0020(5) 0.0078(5)
O14 0.0265(4) 0.0188(4) 0.0291(4) -0.0004(3) 0.0083(3) -0.0026(3)
O15 0.0302(5) 0.0183(4) 0.0371(5) 0.0056(4) 0.0068(4) 0.0020(3)
C16 0.0329(6) 0.0226(6) 0.0216(5) -0.0016(5) -0.0009(5) -0.0011(5)
C17 0.0332(7) 0.0345(7) 0.0294(6) -0.0006(5) 0.0060(6) 0.0025(6)
C18 0.0595(9) 0.0247(6) 0.0297(6) 0.0002(5) 0.0129(7) -0.0066(6)
C19 0.0452(8) 0.0432(8) 0.0260(6) -0.0068(6) -0.0076(6) 0.0049(7)

loop_
_atom_type_symbol
_atom_type_scat_dispersion_real
_atom_type_scat_dispersion_imag
_atom_type_scat_Cromer_Mann_a1
_atom_type_scat_Cromer_Mann_b1
_atom_type_scat_Cromer_Mann_a2
_atom_type_scat_Cromer_Mann_b2
_atom_type_scat_Cromer_Mann_a3
_atom_type_scat_Cromer_Mann_b3
_atom_type_scat_Cromer_Mann_a4
_atom_type_scat_Cromer_Mann_b4
_atom_type_scat_Cromer_Mann_c
_atom_type_scat_source
C 0.0181 0.0091 2.3100 20.8439 1.0200 10.2075 1.5886 0.5687 0.8650 51.6512 0.2156 'International Tables Vol C 4.2.6.8 and 6.1.1.4'
H 0.0000 0.0000 0.4930 10.5109 0.3229 26.1257 0.1402 3.1424 0.0408 57.7998 0.0030 'International Tables Vol C 4.2.6.8 and 6.1.1.4'
N 0.0311 0.0180 12.2126 0.0057 3.1322 9.8933 2.0125 28.9975 1.1663 0.5826 -11.5290 'International Tables Vol C 4.2.6.8 and 6.1.1.4'
O 0.0492 0.0322 3.0485 13.2771 2.2868 5.7011 1.5463 0.3239 0.8670 32.9089 0.2508 'International Tables Vol C 4.2.6.8 and 6.1.1.4'

loop_
_geom_angle_atom_site_label_1
_geom_angle_atom_site_label_2
_geom_angle_atom_site_label_3
_geom_angle
_geom_angle_publ_flag
C2 O1 C5 108.41(9) yes
O1 C2 N3 103.04(9) yes
O1 C2 C16 109.71(10) yes
N3 C2 C16 116.58(9) yes
O1 C2 H21 111.0 no
N3 C2 H21 107.1 no
C16 C2 H21 109.3 no
C2 N3 C4 110.00(9) yes
C2 N3 C6 124.49(9) yes
C4 N3 C6 110.79(9) yes
N3 C4 C5 100.90(9) yes
N3 C4 C8 105.93(9) yes
C5 C4 C8 119.82(10) yes
N3 C4 C11 115.03(9) yes
C5 C4 C11 112.01(9) yes
C8 C4 C11 103.53(9) yes
C4 C5 O1 102.94(9) yes
C4 C5 H52 109.0 no
O1 C5 H52 111.2 no
C4 C5 H51 112.3 no
O1 C5 H51 109.5 no
H52 C5 H51 111.6 no
N3 C6 C7 106.91(9) yes
N3 C6 O12 126.05(11) yes
C7 C6 O12 127.03(10) yes
C6 C7 C8 102.36(9) yes
C6 C7 C13 116.19(9) yes
C8 C7 C13 115.59(10) yes
C6 C7 H71 106.3 no
C8 C7 H71 107.6 no
C13 C7 H71 108.2 no
C4 C8 C7 101.77(9) yes
C4 C8 C9 104.15(9) yes
C7 C8 C9 113.66(10) yes
C4 C8 O14 115.35(10) yes
C7 C8 O14 114.06(9) yes
C9 C8 O14 107.52(9) yes
C8 C9 O10 106.12(9) yes
C8 C9 H91 111.5 no
O10 C9 H91 108.1 no
C8 C9 H92 112.7 no
O10 C9 H92 108.1 no
H91 C9 H92 110.1 no
C9 O10 C11 111.88(9) yes
C4 C11 O10 110.23(10) yes
C4 C11 O15 128.59(12) yes
O10 C11 O15 121.13(10) yes
C7 C13 H132 108.7 no
C7 C13 H133 112.3 no
H132 C13 H133 109.2 no
C7 C13 H131 110.3 no
H132 C13 H131 107.9 no
H133 C13 H131 108.3 no
C8 O14 H141 108.9 no
C2 C16 C17 108.82(10) yes
C2 C16 C18 111.57(10) yes
C17 C16 C18 109.91(12) yes
C2 C16 C19 107.74(11) yes
C17 C16 C19 109.01(11) yes
C18 C16 C19 109.72(12) yes
C16 C17 H171 110.5 no
C16 C17 H172 111.9 no
H171 C17 H172 109.0 no
C16 C17 H173 109.7 no
H171 C17 H173 106.7 no
H172 C17 H173 109.0 no
C16 C18 H181 109.1 no
C16 C18 H182 110.9 no
H181 C18 H182 109.7 no
C16 C18 H183 110.0 no
H181 C18 H183 108.7 no
H182 C18 H183 108.4 no
C16 C19 H191 109.0 no
C16 C19 H192 111.2 no
H191 C19 H192 108.3 no
C16 C19 H193 110.1 no
H191 C19 H193 109.1 no
H192 C19 H193 109.2 no

loop_
_geom_bond_atom_site_label_1
_geom_bond_atom_site_label_2
_geom_bond_distance
_geom_bond_publ_flag
O1 C2 1.4177(15) yes
O1 C5 1.4280(15) yes
C2 N3 1.4865(15) yes
C2 C16 1.5361(16) yes
C2 H21 0.998 no
N3 C4 1.4707(14) yes
N3 C6 1.3705(15) yes
C4 C5 1.5291(16) yes
C4 C8 1.5454(16) yes
C4 C11 1.5319(14) yes
C5 H52 0.980 no
C5 H51 0.984 no
C6 C7 1.5217(15) yes
C6 O12 1.2240(14) yes
C7 C8 1.5461(16) yes
C7 C13 1.5194(16) yes
C7 H71 0.973 no
C8 C9 1.5279(15) yes
C8 O14 1.4065(14) yes
C9 O10 1.4514(15) yes
C9 H91 0.982 no
C9 H92 0.967 no
O10 C11 1.3498(16) yes
C11 O15 1.1994(15) yes
C13 H132 0.968 no
C13 H133 0.982 no
C13 H131 0.967 no
O14 H141 0.814 no
C16 C17 1.5311(19) yes
C16 C18 1.5249(17) yes
C16 C19 1.5349(18) yes
C17 H171 0.970 no
C17 H172 0.987 no
C17 H173 0.953 no
C18 H181 0.972 no
C18 H182 0.963 no
C18 H183 0.999 no
C19 H191 0.982 no
C19 H192 0.985 no
C19 H193 0.970 no

loop_
_geom_hbond_atom_site_label_D
_geom_hbond_atom_site_label_H
_geom_hbond_atom_site_label_A
_geom_hbond_site_symmetry_A
_geom_hbond_angle_DHA
_geom_hbond_distance_DH
_geom_hbond_distance_HA
_geom_hbond_distance_DA
_geom_hbond_publ_flag
C5 H52 O12 1_655 132.59 0.980 2.588 3.3303(18) yes
C5 H51 O10 3_556 155.68 0.984 2.510 3.4311(18) yes
C7 H71 O15 3_456 166.61 0.973 2.526 3.4794(18) yes
C9 H91 O15 3_556 139.40 0.982 2.409 3.2190(18) yes
C18 H182 O15 . 126.24 0.963 2.564 3.2274(18) yes
O14 H141 O12 3_566 170.15 0.814 2.026 2.8320(18) yes
